data_7702056
loop_
_publ_author_name
'Naga Babu, Chatla'
'Srinivas, Katam'
'Prabusankar, Ganesan'

_publ_section_title
;
 Facile access to zinc and cadmium selones: highly active catalysts for
 Barbier reactions in aqueous media.
;
_journal_issue 15
_journal_name_full 'Dalton transactions (Cambridge, England : 2003)'
_journal_page_first 6456
_journal_page_last 6465
_journal_paper_doi 10.1039/c5dt04871k
_journal_volume 45
_journal_year 2016
_chemical_formula_moiety 'C14 H16 N2 O2 Se, H2 O'
_chemical_formula_sum 'C14 H18 N2 O3 Se'
_chemical_formula_weight 341.27
_space_group_crystal_system monoclinic
_space_group_IT_number 14
_space_group_name_Hall '-P 2ybc'
_space_group_name_H-M_alt 'P 1 21/c 1'
_symmetry_Int_Tables_number 14
_audit_creation_date 2015-12-10
_audit_creation_method
;
Olex2 1.2
(compiled 2015.09.30 svn.r3233 for OlexSys, GUI svn.r5103)
;
_audit_update_record
;
2015-12-14 deposited with the CCDC.
2016-02-25 downloaded from the CCDC.
;
_cell_angle_alpha 90
_cell_angle_beta 92.492(3)
_cell_angle_gamma 90
_cell_formula_units_Z 4
_cell_length_a 7.6495(3)
_cell_length_b 12.4690(5)
_cell_length_c 16.5823(6)
_cell_measurement_reflns_used 2466
_cell_measurement_temperature 293(2)
_cell_measurement_theta_max 69.8550
_cell_measurement_theta_min 4.4220
_cell_volume 1580.15(11)
_computing_cell_refinement
;
CrysAlisPro, Agilent Technologies,
Version 1.171.37.35 (release 13-08-2014 CrysAlis171 .NET)
(compiled Aug 13 2014,18:06:01)
;
_computing_data_collection
;
CrysAlisPro, Agilent Technologies,
Version 1.171.37.35 (release 13-08-2014 CrysAlis171 .NET)
(compiled Aug 13 2014,18:06:01)
;
_computing_data_reduction
;
CrysAlisPro, Agilent Technologies,
Version 1.171.37.35 (release 13-08-2014 CrysAlis171 .NET)
(compiled Aug 13 2014,18:06:01)
;
_computing_molecular_graphics 'Olex2 (Dolomanov et al., 2009)'
_computing_publication_material 'Olex2 (Dolomanov et al., 2009)'
_computing_structure_refinement 'olex2.refine (Bourhis et al., 2015)'
_computing_structure_solution 'SIR2004 (Burla et al., 2007)'
_diffrn_ambient_temperature 293(2)
_diffrn_detector 'CCD plate'
_diffrn_detector_area_resol_mean 16.1293
_diffrn_detector_type Eos
_diffrn_measured_fraction_theta_full 0.9783
_diffrn_measured_fraction_theta_max 0.9783
_diffrn_measurement_details
;
#__ type_ start__ end____ width___ exp.time_
  1 omega  -68.00  -16.00   1.0000    1.5000
omega____ theta____ kappa____ phi______ frames
    -      -33.5000  -57.0000  -60.0000 52

#__ type_ start__ end____ width___ exp.time_
  2 omega -102.00  -75.00   1.0000    1.5000
omega____ theta____ kappa____ phi______ frames
    -      -33.5000  -57.0000  -60.0000 27

#__ type_ start__ end____ width___ exp.time_
  3 omega -101.00  -65.00   1.0000    1.5000
omega____ theta____ kappa____ phi______ frames
    -      -33.5000  178.0000  -30.0000 36

#__ type_ start__ end____ width___ exp.time_
  4 omega   41.00  120.00   1.0000    1.5000
omega____ theta____ kappa____ phi______ frames
    -       54.0000   57.0000  120.0000 79

#__ type_ start__ end____ width___ exp.time_
  5 omega   45.00  113.00   1.0000    1.5000
omega____ theta____ kappa____ phi______ frames
    -       54.0000   38.0000 -120.0000 68

#__ type_ start__ end____ width___ exp.time_
  6 omega   26.00  108.00   1.0000    1.5000
omega____ theta____ kappa____ phi______ frames
    -       54.0000 -125.0000    0.0000 82

#__ type_ start__ end____ width___ exp.time_
  7 omega   40.00  101.00   1.0000    1.5000
omega____ theta____ kappa____ phi______ frames
    -      108.0000  -50.0000   30.0000 61

#__ type_ start__ end____ width___ exp.time_
  8 omega   43.00   83.00   1.0000    1.5000
omega____ theta____ kappa____ phi______ frames
    -      108.0000  -38.0000  -30.0000 40

#__ type_ start__ end____ width___ exp.time_
  9 omega   37.00   70.00   1.0000    1.5000
omega____ theta____ kappa____ phi______ frames
    -      108.0000 -111.0000    0.0000 33

#__ type_ start__ end____ width___ exp.time_
 10 omega   37.00   91.00   1.0000    1.5000
omega____ theta____ kappa____ phi______ frames
    -      108.0000  -25.0000   90.0000 54

#__ type_ start__ end____ width___ exp.time_
 11 omega   52.00   93.00   1.0000    1.5000
omega____ theta____ kappa____ phi______ frames
    -      108.0000  -25.0000 -120.0000 41

#__ type_ start__ end____ width___ exp.time_
 12 omega   45.00  115.00   1.0000    1.5000
omega____ theta____ kappa____ phi______ frames
    -      108.0000  -77.0000    0.0000 70

#__ type_ start__ end____ width___ exp.time_
 13 omega   78.00  138.00   1.0000    1.5000
omega____ theta____ kappa____ phi______ frames
    -      108.0000   12.0000 -180.0000 60

#__ type_ start__ end____ width___ exp.time_
 14 omega   40.00   74.00   1.0000    1.5000
omega____ theta____ kappa____ phi______ frames
    -      108.0000   12.0000 -180.0000 34

#__ type_ start__ end____ width___ exp.time_
 15 omega   40.00   85.00   1.0000    1.5000
omega____ theta____ kappa____ phi______ frames
    -      108.0000  -38.0000  150.0000 45

#__ type_ start__ end____ width___ exp.time_
 16 omega  106.00  175.00   1.0000    1.5000
omega____ theta____ kappa____ phi______ frames
    -      108.0000   38.0000 -150.0000 69
;
_diffrn_measurement_device 'four-circle diffractometer'
_diffrn_measurement_device_type 'SuperNova, Dual, Cu at zero, Eos'
_diffrn_measurement_method '\w scans'
_diffrn_orient_matrix_UB_11 -0.1300958000
_diffrn_orient_matrix_UB_12 0.0597064000
_diffrn_orient_matrix_UB_13 0.0524005000
_diffrn_orient_matrix_UB_21 -0.0061862000
_diffrn_orient_matrix_UB_22 0.0935732000
_diffrn_orient_matrix_UB_23 -0.0607394000
_diffrn_orient_matrix_UB_31 -0.1536988000
_diffrn_orient_matrix_UB_32 -0.0543437000
_diffrn_orient_matrix_UB_33 -0.0470881000
_diffrn_radiation_monochromator mirror
_diffrn_radiation_probe x-ray
_diffrn_radiation_type 'Cu K\a'
_diffrn_radiation_wavelength 1.54184
_diffrn_reflns_av_R_equivalents 0.0232
_diffrn_reflns_av_unetI/netI 0.0306
_diffrn_reflns_limit_h_max 5
_diffrn_reflns_limit_h_min -9
_diffrn_reflns_limit_k_max 14
_diffrn_reflns_limit_k_min -15
_diffrn_reflns_limit_l_max 19
_diffrn_reflns_limit_l_min -20
_diffrn_reflns_number 6145
_diffrn_reflns_theta_full 70.7908
_diffrn_reflns_theta_max 70.79
_diffrn_reflns_theta_min 4.44
_diffrn_source 'sealed X-ray tube'
_diffrn_source_type 'SuperNova (Cu) X-ray Source'
_exptl_absorpt_coefficient_mu 3.298
_exptl_absorpt_correction_T_max 1.00000
_exptl_absorpt_correction_T_min 0.76757
_exptl_absorpt_correction_type multi-scan
_exptl_absorpt_process_details
;
CrysAlisPro, Agilent Technologies,
Version 1.171.37.35 (release 13-08-2014 CrysAlis171 .NET)
(compiled Aug 13 2014,18:06:01)
Empirical absorption correction using spherical harmonics,
 implemented in SCALE3 ABSPACK scaling algorithm.
;
_exptl_crystal_colour colourless
_exptl_crystal_colour_primary colourless
_exptl_crystal_density_diffrn 1.4344
_exptl_crystal_density_method 'not measured'
_exptl_crystal_description block
_exptl_crystal_F_000 694.6761
_exptl_crystal_size_max 0.17
_exptl_crystal_size_mid 0.16
_exptl_crystal_size_min 0.12
_refine_diff_density_max 0.6098
_refine_diff_density_min -0.6643
_refine_diff_density_rms 0.0622
_refine_ls_d_res_high 0.8164
_refine_ls_d_res_low 9.9625
_refine_ls_extinction_expression Fc^*^=kFc[1+0.001xFc^2^\l^3^/sin(2\q)]^-1/4^
_refine_ls_goodness_of_fit_ref 1.0692
_refine_ls_hydrogen_treatment mixed
_refine_ls_matrix_type full
_refine_ls_number_constraints 28
_refine_ls_number_parameters 188
_refine_ls_number_reflns 2972
_refine_ls_number_restraints 0
_refine_ls_restrained_S_all 1.0692
_refine_ls_R_factor_all 0.0514
_refine_ls_R_factor_gt 0.0403
_refine_ls_shift/su_max 0.0002
_refine_ls_shift/su_mean 0.0000
_refine_ls_structure_factor_coef Fsqd
_refine_ls_weighting_details 'w=1/[\s^2^(Fo^2^)+(0.0537P)^2^+0.7412P] where P=(Fo^2^+2Fc^2^)/3'
_refine_ls_weighting_scheme calc
_refine_ls_wR_factor_gt 0.1088
_refine_ls_wR_factor_ref 0.1213
_reflns_Friedel_coverage 0.0
_reflns_limit_h_max 9
_reflns_limit_h_min -9
_reflns_limit_k_max 15
_reflns_limit_k_min 0
_reflns_limit_l_max 20
_reflns_limit_l_min 0
_reflns_number_gt 2317
_reflns_number_total 2972
_reflns_threshold_expression I>=2u(I)
_cod_data_source_file c5dt04871k2.cif
_cod_data_source_block L2
_cod_original_cell_volume 1580.14(10)
_cod_database_code 7702056
_chemical_oxdiff_formula 'C11 H10 N O'
_reflns_odcompleteness_completeness 99.80
_reflns_odcompleteness_iscentric 1
_reflns_odcompleteness_theta 66.97
_olex2_refinement_description
;
1. Fixed Uiso
 At 1.2 times of:
  All C(H) groups, All C(H,H) groups
 At 1.5 times of:
  All C(H,H,H) groups, All O(H) groups, All O(H,H) groups
2.a Free rotating group:
 O3(H3a,H3b)
2.b Secondary CH2 refined with riding coordinates:
 C4(H4a,H4b)
2.c Aromatic/amide H refined with riding coordinates:
 C2(H2), C3(H3), C8(H8), C10(H10)
2.d Idealised Me refined as rotating group:
 C12(H12a,H12b,H12c), C13(H13a,H13b,H13c), C14(H14a,H14b,H14c)
2.e Idealised tetrahedral OH refined as rotating group:
 O1(H1)
;
_olex2_submission_special_instructions 'No special instructions were received'

loop_
_space_group_symop_id
_space_group_symop_operation_xyz
1 x,y,z
2 -x,y+1/2,-z+1/2
3 -x,-y,-z
4 x,-y-1/2,z-1/2

loop_
_atom_site_label
_atom_site_type_symbol
_atom_site_fract_x
_atom_site_fract_y
_atom_site_fract_z
_atom_site_U_iso_or_equiv
_atom_site_adp_type
_atom_site_occupancy
_atom_site_refinement_flags_posn
C1 C 0.2379(4) 0.6089(2) 0.22957(18) 0.0548(7) Uani 1.000000 .
C2 C 0.2138(6) 0.4314(3) 0.2376(3) 0.0940(13) Uani 1.000000 .
H2 H 0.1817(6) 0.3637(3) 0.2552(3) 0.1128(16) Uiso 1.000000 R
C3 C 0.3149(6) 0.4524(3) 0.1762(3) 0.0926(13) Uani 1.000000 .
H3 H 0.3668(6) 0.4023(3) 0.1432(3) 0.1111(16) Uiso 1.000000 R
C4 C 0.0762(4) 0.5414(3) 0.34504(19) 0.0684(9) Uani 1.000000 .
H4a H -0.0030(4) 0.4818(3) 0.35237(19) 0.0821(11) Uiso 1.000000 R
H4b H 0.0074(4) 0.6068(3) 0.34210(19) 0.0821(11) Uiso 1.000000 R
C5 C 0.2048(4) 0.5475(3) 0.4157(2) 0.0628(8) Uani 1.000000 .
C6 C 0.4286(4) 0.6188(2) 0.11288(17) 0.0529(7) Uani 1.000000 .
C7 C 0.3537(4) 0.6423(3) 0.03759(18) 0.0575(7) Uani 1.000000 .
C8 C 0.4528(4) 0.6989(3) -0.01614(18) 0.0589(7) Uani 1.000000 .
H8 H 0.4039(4) 0.7157(3) -0.06688(18) 0.0707(9) Uiso 1.000000 R
C9 C 0.6219(4) 0.7309(2) 0.00354(19) 0.0564(7) Uani 1.000000 .
C10 C 0.6938(4) 0.7030(3) 0.0789(2) 0.0624(8) Uani 1.000000 .
H10 H 0.8086(4) 0.7228(3) 0.0924(2) 0.0749(9) Uiso 1.000000 R
C11 C 0.6010(4) 0.6468(3) 0.13460(18) 0.0600(7) Uani 1.000000 .
C12 C 0.6811(5) 0.6167(4) 0.2159(2) 0.0986(14) Uani 1.000000 .
H12a H 0.614(3) 0.648(2) 0.2575(2) 0.148(2) Uiso 1.000000 GR
H12b H 0.682(4) 0.5400(4) 0.2213(9) 0.148(2) Uiso 1.000000 GR
H12c H 0.7989(17) 0.643(3) 0.2207(9) 0.148(2) Uiso 1.000000 GR
C13 C 0.7257(5) 0.7955(3) -0.0547(2) 0.0770(10) Uani 1.000000 .
H13a H 0.784(3) 0.7478(3) -0.0901(12) 0.1155(15) Uiso 1.000000 GR
H13b H 0.6482(7) 0.8415(17) -0.0859(12) 0.1155(15) Uiso 1.000000 GR
H13c H 0.811(3) 0.8382(18) -0.0251(2) 0.1155(15) Uiso 1.000000 GR
C14 C 0.1682(5) 0.6088(4) 0.0135(3) 0.0948(14) Uani 1.000000 .
H14a H 0.1334(17) 0.642(2) -0.0370(11) 0.142(2) Uiso 1.000000 GR
H14b H 0.1631(11) 0.5322(5) 0.008(2) 0.142(2) Uiso 1.000000 GR
H14c H 0.0907(8) 0.631(3) 0.0542(11) 0.142(2) Uiso 1.000000 GR
N1 N 0.1654(3) 0.5273(2) 0.27023(16) 0.0642(7) Uani 1.000000 .
N2 N 0.3281(3) 0.5627(2) 0.17053(15) 0.0592(6) Uani 1.000000 .
O1 O 0.1364(3) 0.5904(2) 0.47902(14) 0.0757(7) Uani 1.000000 .
H1 H 0.206(3) 0.585(4) 0.5180(8) 0.1136(10) Uiso 1.000000 GR
O2 O 0.3529(4) 0.5174(3) 0.41420(17) 0.0954(9) Uani 1.000000 .
O3 O 0.3274(3) 0.9209(2) 0.10942(16) 0.0755(7) Uani 1.000000 .
Se1 Se 0.21456(6) 0.75198(3) 0.25246(2) 0.0724(2) Uani 1.000000 .
H3a H 0.328(5) 0.871(3) 0.145(2) 0.1133(10) Uiso 1.000000 G
H3b H 0.4313(18) 0.943(3) 0.104(2) 0.1133(10) Uiso 1.000000 G

loop_
_atom_site_aniso_label
_atom_site_aniso_U_11
_atom_site_aniso_U_22
_atom_site_aniso_U_33
_atom_site_aniso_U_12
_atom_site_aniso_U_13
_atom_site_aniso_U_23
C1 0.0543(15) 0.0573(17) 0.0537(15) -0.0033(13) 0.0118(12) -0.0003(13)
C2 0.124(3) 0.059(2) 0.103(3) -0.024(2) 0.050(3) -0.004(2)
C3 0.127(3) 0.0515(19) 0.103(3) -0.017(2) 0.054(3) -0.0137(19)
C4 0.0543(17) 0.089(2) 0.0633(18) -0.0087(16) 0.0204(14) 0.0093(17)
C5 0.0607(18) 0.0584(18) 0.0705(19) 0.0016(15) 0.0171(15) 0.0103(15)
C6 0.0541(16) 0.0527(15) 0.0533(15) -0.0052(13) 0.0160(12) -0.0073(12)
C7 0.0468(15) 0.0669(18) 0.0595(17) -0.0050(13) 0.0093(13) -0.0132(14)
C8 0.0608(17) 0.0676(19) 0.0489(15) 0.0033(15) 0.0080(13) -0.0038(14)
C9 0.0565(17) 0.0545(16) 0.0598(17) -0.0025(13) 0.0197(13) -0.0059(13)
C10 0.0476(16) 0.072(2) 0.0688(19) -0.0065(14) 0.0100(14) -0.0043(16)
C11 0.0546(16) 0.0696(19) 0.0560(16) -0.0031(14) 0.0056(13) -0.0007(14)
C12 0.079(3) 0.142(4) 0.074(2) -0.009(3) -0.010(2) 0.025(3)
C13 0.089(3) 0.069(2) 0.075(2) -0.0141(19) 0.0298(19) 0.0017(18)
C14 0.059(2) 0.138(4) 0.087(3) -0.020(2) 0.0017(18) -0.010(3)
N1 0.0638(15) 0.0659(16) 0.0646(15) -0.0108(13) 0.0227(12) 0.0036(13)
N2 0.0634(15) 0.0520(13) 0.0639(15) -0.0100(11) 0.0219(12) -0.0066(11)
O1 0.0625(13) 0.0957(18) 0.0700(14) 0.0085(13) 0.0138(11) 0.0004(13)
O2 0.0732(16) 0.124(2) 0.0888(18) 0.0380(16) 0.0079(13) -0.0036(17)
O3 0.0740(15) 0.0754(16) 0.0780(16) -0.0070(13) 0.0131(12) 0.0088(13)
Se1 0.0927(3) 0.0578(3) 0.0688(3) 0.00961(17) 0.0266(2) -0.00005(16)

loop_
_atom_type_symbol
_atom_type_scat_dispersion_real
_atom_type_scat_dispersion_imag
_atom_type_scat_Cromer_Mann_a1
_atom_type_scat_Cromer_Mann_a2
_atom_type_scat_Cromer_Mann_a3
_atom_type_scat_Cromer_Mann_a4
_atom_type_scat_Cromer_Mann_b1
_atom_type_scat_Cromer_Mann_b2
_atom_type_scat_Cromer_Mann_b3
_atom_type_scat_Cromer_Mann_b4
_atom_type_scat_Cromer_Mann_c
_atom_type_scat_source
_atom_type_scat_dispersion_source
H 0.00000 0.00000 0.49300 0.32291 0.14019 0.04081 10.51090 26.12570 3.14236 57.79970 0.0030380000826 'International Tables Volume C Table 6.1.1.4 (pp. 500-502)' 'Henke, Gullikson and Davis, At. Data and Nucl. Data Tables, 1993, 54, 2'
C 0.01920 0.00962 2.31000 1.02000 1.58860 0.86500 20.84390 10.20750 0.56870 51.65120 0.215599998832 'International Tables Volume C Table 6.1.1.4 (pp. 500-502)' 'Henke, Gullikson and Davis, At. Data and Nucl. Data Tables, 1993, 54, 2'
O 0.05239 0.03377 3.04850 2.28680 1.54630 0.86700 13.27710 5.70110 0.32390 32.90890 0.250800013542 'International Tables Volume C Table 6.1.1.4 (pp. 500-502)' 'Henke, Gullikson and Davis, At. Data and Nucl. Data Tables, 1993, 54, 2'
Se -0.79210 1.18296 17.00060 5.81960 3.97310 4.35430 2.40980 0.27260 15.23720 43.81630 2.84089994431 'International Tables Volume C Table 6.1.1.4 (pp. 500-502)' 'Henke, Gullikson and Davis, At. Data and Nucl. Data Tables, 1993, 54, 2'
N 0.03256 0.01839 12.21260 3.13220 2.01250 1.16630 0.00570 9.89330 28.99750 0.58260 -11.5290002823 'International Tables Volume C Table 6.1.1.4 (pp. 500-502)' 'Henke, Gullikson and Davis, At. Data and Nucl. Data Tables, 1993, 54, 2'

loop_
_geom_angle_atom_site_label_1
_geom_angle_atom_site_label_2
_geom_angle_atom_site_label_3
_geom_angle
N2 C1 N1 105.9(3)
Se1 C1 N1 125.6(2)
Se1 C1 N2 128.5(2)
N1 C2 C3 107.9(3)
N2 C3 C2 107.1(3)
N1 C4 C5 110.9(3)
O1 C5 C4 112.1(3)
O2 C5 C4 124.0(3)
O2 C5 O1 123.9(3)
C11 C6 C7 122.0(3)
N2 C6 C7 119.5(3)
N2 C6 C11 118.5(3)
C8 C7 C6 118.1(3)
C14 C7 C6 121.8(3)
C14 C7 C8 120.1(3)
C9 C8 C7 121.9(3)
C10 C9 C8 118.1(3)
C13 C9 C8 121.1(3)
C13 C9 C10 120.7(3)
C11 C10 C9 122.3(3)
C10 C11 C6 117.5(3)
C12 C11 C6 120.8(3)
C12 C11 C10 121.6(3)
C2 N1 C1 109.6(3)
C4 N1 C1 123.5(3)
C4 N1 C2 126.1(3)
C3 N2 C1 109.5(3)
C6 N2 C1 125.4(2)
C6 N2 C3 125.0(3)

loop_
_geom_bond_atom_site_label_1
_geom_bond_atom_site_label_2
_geom_bond_distance
C1 N1 1.352(4)
C1 N2 1.351(4)
C1 Se1 1.835(3)
C2 C3 1.331(5)
C2 N1 1.370(5)
C3 N2 1.382(4)
C4 C5 1.498(5)
C4 N1 1.452(4)
C5 O1 1.308(4)
C5 O2 1.195(4)
C6 C7 1.382(4)
C6 C11 1.396(4)
C6 N2 1.435(3)
C7 C8 1.388(4)
C7 C14 1.516(5)
C8 C9 1.379(4)
C9 C10 1.388(5)
C9 C13 1.509(4)
C10 C11 1.380(4)
C11 C12 1.504(5)
